data_7117967
loop_
_publ_author_name
'Guobao Huang'
'Zhenfeng He'
'Chen-Xi Cai'
'Fangfang Pan'
'Dingqiao Yang'
'Kari Rissanen'
'Wei Jiang'

_publ_section_title
;
 Bis-urea macrocycles with a deep cavity
;
_journal_name_full Chem.Commun.
_journal_page_first 15490
_journal_paper_doi 10.1039/C5cc06768E
_journal_volume 51
_journal_year 2015
_chemical_formula_moiety 'C68 H72 N4 O10, 2.5(C4 H6 N2), C H2 Cl2, 2(H2 O)'
_chemical_formula_sum 'C79 H93 Cl2 N9 O12'
_chemical_formula_weight 1431.52
_space_group_crystal_system orthorhombic
_space_group_IT_number 62
_space_group_name_Hall '-P 2ac 2n'
_space_group_name_H-M_alt 'P n m a'
_symmetry_space_group_name_Hall '-P 2ac 2n'
_symmetry_space_group_name_H-M 'P n m a'
_atom_sites_solution_hydrogens other
_audit_creation_date 2015-08-08
_audit_creation_method
;
Olex2 1.2
(compiled 2015.01.26 svn.r3150 for OlexSys, GUI svn.r4998)
;
_audit_update_record
;
2015-08-09 deposited with the CCDC.
2015-08-26 downloaded from the CCDC.
;
_cell_angle_alpha 90
_cell_angle_beta 90
_cell_angle_gamma 90
_cell_formula_units_Z 4
_cell_length_a 23.8532(2)
_cell_length_b 16.58652(16)
_cell_length_c 19.13712(18)
_cell_measurement_reflns_used 10737
_cell_measurement_temperature 123.00(10)
_cell_measurement_theta_max 76.2190
_cell_measurement_theta_min 3.5040
_cell_volume 7571.44(12)
_computing_cell_refinement
;
CrysAlisPro, Agilent Technologies,
Version 1.171.37.35 (release 13-08-2014 CrysAlis171 .NET)
(compiled Aug 13 2014,18:06:01)
;
_computing_data_collection
;
CrysAlisPro, Agilent Technologies,
Version 1.171.37.35 (release 13-08-2014 CrysAlis171 .NET)
(compiled Aug 13 2014,18:06:01)
;
_computing_data_reduction
;
CrysAlisPro, Agilent Technologies,
Version 1.171.37.35 (release 13-08-2014 CrysAlis171 .NET)
(compiled Aug 13 2014,18:06:01)
;
_computing_molecular_graphics 'Olex2 (Dolomanov et al., 2009)'
_computing_publication_material 'Olex2 (Dolomanov et al., 2009)'
_computing_structure_refinement 'ShelXL (Sheldrick, 2008)'
_diffrn_ambient_environment N~2~
_diffrn_ambient_temperature 123.00(10)
_diffrn_detector 'CCD plate'
_diffrn_detector_area_resol_mean 5.1977
_diffrn_detector_type Atlas
_diffrn_measured_fraction_theta_full 0.998
_diffrn_measured_fraction_theta_max 0.982
_diffrn_measurement_details
;
  1 omega   87.00  178.00   1.0000   10.0000
omega____ theta____ kappa____ phi______ frames
    -      112.0000   45.0000   90.0000 91

  2 omega   54.00   97.00   1.0000   10.0000
omega____ theta____ kappa____ phi______ frames
    -      112.0000  -45.0000   30.0000 43

  3 omega   52.00   91.00   1.0000   10.0000
omega____ theta____ kappa____ phi______ frames
    -      112.0000  -30.0000   60.0000 39

  4 omega   42.00   99.00   1.0000   10.0000
omega____ theta____ kappa____ phi______ frames
    -      112.0000  -45.0000  -30.0000 57

  5 omega   39.00  139.00   1.0000   10.0000
omega____ theta____ kappa____ phi______ frames
    -      112.0000  -77.0000 -150.0000 100

  6 omega   37.00   85.00   1.0000   10.0000
omega____ theta____ kappa____ phi______ frames
    -      112.0000  -30.0000  -90.0000 48

  7 omega  -36.00   32.00   1.0000    2.0000
omega____ theta____ kappa____ phi______ frames
    -      -41.9013   37.0000 -120.0000 68

  8 omega  -28.00   33.00   1.0000    2.0000
omega____ theta____ kappa____ phi______ frames
    -      -41.9013   37.0000    0.0000 61

  9 omega  -49.00   33.00   1.0000    2.0000
omega____ theta____ kappa____ phi______ frames
    -      -41.9013   37.0000  120.0000 82
;
_diffrn_measurement_device 'four-circle diffractometer'
_diffrn_measurement_device_type 'SuperNova, Dual, Cu at zero, Atlas'
_diffrn_measurement_method '\w scans'
_diffrn_orient_matrix_UB_11 0.0540203000
_diffrn_orient_matrix_UB_12 0.0437204000
_diffrn_orient_matrix_UB_13 -0.0226463000
_diffrn_orient_matrix_UB_21 -0.0322841000
_diffrn_orient_matrix_UB_22 0.0412142000
_diffrn_orient_matrix_UB_23 -0.0598714000
_diffrn_orient_matrix_UB_31 -0.0145858000
_diffrn_orient_matrix_UB_32 0.0708068000
_diffrn_orient_matrix_UB_33 0.0488084000
_diffrn_radiation_monochromator mirror
_diffrn_radiation_probe x-ray
_diffrn_radiation_type CuK\a
_diffrn_radiation_wavelength 1.54184
_diffrn_reflns_av_R_equivalents 0.0337
_diffrn_reflns_av_unetI/netI 0.0305
_diffrn_reflns_laue_measured_fraction_full 0.998
_diffrn_reflns_laue_measured_fraction_max 0.982
_diffrn_reflns_limit_h_max 27
_diffrn_reflns_limit_h_min -29
_diffrn_reflns_limit_k_max 20
_diffrn_reflns_limit_k_min -20
_diffrn_reflns_limit_l_max 23
_diffrn_reflns_limit_l_min -15
_diffrn_reflns_number 26183
_diffrn_reflns_point_group_measured_fraction_full 0.998
_diffrn_reflns_point_group_measured_fraction_max 0.982
_diffrn_reflns_theta_full 67.684
_diffrn_reflns_theta_max 76.861
_diffrn_reflns_theta_min 3.526
_diffrn_source 'sealed X-ray tube'
_diffrn_source_type 'SuperNova (Cu) X-ray Source'
_exptl_absorpt_coefficient_mu 1.313
_exptl_absorpt_correction_T_max 0.983
_exptl_absorpt_correction_T_min 0.962
_exptl_absorpt_correction_type analytical
_exptl_absorpt_process_details
;
CrysAlisPro, Agilent Technologies,
Version 1.171.37.35 (release 13-08-2014 CrysAlis171 .NET)
(compiled Aug 13 2014,18:06:01)
Analytical numeric absorption correction using a multifaceted crystal
            model based on expressions derived by R.C. Clark & J.S. Reid.
(Clark, R. C. & Reid, J. S. (1995). Acta Cryst. A51, 887-897)
Empirical absorption correction using spherical harmonics,
 implemented in SCALE3 ABSPACK scaling algorithm.
;
_exptl_crystal_colour colourless
_exptl_crystal_colour_primary colourless
_exptl_crystal_density_diffrn 1.256
_exptl_crystal_description plate
_exptl_crystal_F_000 3040
_exptl_crystal_size_max 0.2921
_exptl_crystal_size_mid 0.2458
_exptl_crystal_size_min 0.1008
_refine_diff_density_max 1.163
_refine_diff_density_min -0.901
_refine_diff_density_rms 0.063
_refine_ls_extinction_coef .
_refine_ls_extinction_method none
_refine_ls_goodness_of_fit_ref 1.028
_refine_ls_hydrogen_treatment mixed
_refine_ls_matrix_type full
_refine_ls_number_parameters 627
_refine_ls_number_reflns 8120
_refine_ls_number_restraints 62
_refine_ls_restrained_S_all 1.046
_refine_ls_R_factor_all 0.0763
_refine_ls_R_factor_gt 0.0682
_refine_ls_shift/su_max 0.001
_refine_ls_shift/su_mean 0.000
_refine_ls_structure_factor_coef Fsqd
_refine_ls_weighting_details 'w=1/[\s^2^(Fo^2^)+(0.1189P)^2^+4.8315P] where P=(Fo^2^+2Fc^2^)/3'
_refine_ls_weighting_scheme calc
_refine_ls_wR_factor_gt 0.1940
_refine_ls_wR_factor_ref 0.2042
_reflns_Friedel_coverage 0.000
_reflns_friedel_fraction_full .
_reflns_friedel_fraction_max .
_reflns_number_gt 6922
_reflns_number_total 8120
_reflns_threshold_expression 'I > 2\s(I)'
_cod_data_source_file c5cc06768e2.cif
_cod_data_source_block acn@1-syn
_cod_original_cell_volume 7571.45(12)
_cod_database_code 7117967
_chemical_oxdiff_formula 'C80 H10 O20 N2'
_shelx_space_group_comment
;
The symmetry employed for this shelxl refinement is uniquely defined
by the following loop, which should always be used as a source of
symmetry information in preference to the above space-group names.
They are only intended as comments.
;
_reflns_odcompleteness_completeness 99.77
_reflns_odcompleteness_iscentric 1
_reflns_odcompleteness_theta 66.97
_olex2_refinement_description
;
1. Fixed Uiso
 At 1.2 times of:
  All C(H) groups, All C(H,H) groups, All N(H) groups
 At 1.5 times of:
  All C(H,H,H) groups
2. Restrained distances
 N6-C44
 1.15 with sigma of 0.01
 C44-C43
 1.45 with sigma of 0.01
3. Uiso/Uaniso restraints and constraints
Uanis(C45B) \\sim Ueq, Uanis(C46B) \\sim Ueq, Uanis(N7B) \\sim Ueq, Uanis(C45)
\\sim Ueq, Uanis(N7) \\sim Ueq, Uanis(C46) \\sim Ueq, Uanis(C36) \\sim Ueq:
with sigma of 0.01 and sigma for terminal atoms of 0.02
Uanis(N6) \\sim Ueq, Uanis(C44) \\sim Ueq, Uanis(C43) \\sim Ueq: with sigma of
0.005 and sigma for terminal atoms of 0.01
4. Others
 Fixed Sof: H12A(0.5) H12B(0.5) H31A(0.5) H31B(0.5) C33(0.5) H33A(0.5)
 H33B(0.5) C33B(0.5) H33C(0.5) H33D(0.5) C34(0.5) H34A(0.5) H34B(0.5) C34B(0.5)
 H34C(0.5) H34D(0.5) C35(0.5) H35A(0.5) H35B(0.5) C35B(0.5) H35C(0.5) H35D(0.5)
 C36(0.5) H36A(0.5) H36B(0.5) H36C(0.5) C36B(0.5) H36D(0.5) H36E(0.5) H36F(0.5)
 O3(0.5) O3B(0.5) O5(0.5) O5B(0.5) H43A(0.5) H43B(0.5) H43C(0.5) H47A(0.5)
 H47B(0.5) Cl2(0.25) Cl2B(0.25) C45B(0.23) H45A(0.23) H45B(0.23) H45C(0.23)
 C46B(0.23) N7B(0.23) H41A(0.5) H41B(0.5) H41C(0.5) C37(0.5) C38(0.5) H38A(0.5)
 H38B(0.5) H38C(0.5) N3(0.5) C45(0.27) H45D(0.27) H45E(0.27) H45F(0.27)
 C46(0.27) N7(0.27) C39(0.5) C40(0.5) H40A(0.5) H40B(0.5) H40C(0.5) N4(0.5)
 Fixed X: N7B(0.95516)
 Fixed Y: C45B(0.25) C46B(0.25) N7B(0.25)
 Fixed Z: N7B(0.22208)
5.a Riding coordinates:
 C43(H43A,H43B,H43C)
5.b Ternary CH refined with riding coordinates:
 C11(H11), C13(H13), C30(H30), C32(H32)
5.c Secondary CH2 refined with riding coordinates:
 C12(H12A,H12B), C14(H14A,H14B), C15(H15A,H15B), C16(H16A,H16B), C18(H18A,
 H18B), C20(H20A,H20B), C31(H31A,H31B), C33(H33A,H33B), C33B(H33C,H33D),
 C34(H34A,H34B), C34B(H34C,H34D), C35(H35A,H35B), C35B(H35C,H35D), C47(H47A,
 H47B)
5.d Aromatic/amide H refined with riding coordinates:
 C4(H4), C5(H5), C7(H7), C8(H8), C24(H24), C25(H25), C26(H26), C27(H27),
 N1(H1), N2(H2)
5.e Idealised Me refined as rotating group:
 C17(H17A,H17B,H17C), C36(H36A,H36B,H36C), C36B(H36D,H36E,H36F), C45B(H45A,
 H45B,H45C), C41(H41A,H41B,H41C), C38(H38A,H38B,H38C), C45(H45D,H45E,H45F),
 C40(H40A,H40B,H40C)
;
_shelx_shelxl_version_number 2014/7
_olex2_submission_special_instructions 'No special instructions were received'

loop_
_space_group_symop_operation_xyz
'x, y, z'
'-x+1/2, -y, z+1/2'
'x+1/2, -y+1/2, -z+1/2'
'-x, y+1/2, -z'
'-x, -y, -z'
'x-1/2, y, -z-1/2'
'-x-1/2, y-1/2, z-1/2'
'x, -y-1/2, z'

loop_
_atom_site_label
_atom_site_type_symbol
_atom_site_fract_x
_atom_site_fract_y
_atom_site_fract_z
_atom_site_U_iso_or_equiv
_atom_site_adp_type
_atom_site_occupancy
_atom_site_site_symmetry_order
_atom_site_calc_flag
_atom_site_refinement_flags_posn
_atom_site_refinement_flags_adp
_atom_site_refinement_flags_occupancy
_atom_site_disorder_assembly
_atom_site_disorder_group
C1 C 0.81670(8) 0.47883(11) 0.23289(9) 0.0273(4) Uani 1 1 d . . . . .
C2 C 0.76495(8) 0.43694(11) 0.24138(9) 0.0263(4) Uani 1 1 d . . . . .
C3 C 0.75117(7) 0.37040(10) 0.19712(9) 0.0235(3) Uani 1 1 d . . . . .
C4 C 0.78909(7) 0.35221(10) 0.14213(9) 0.0251(4) Uani 1 1 d . . . . .
H4 H 0.7799 0.3118 0.1104 0.030 Uiso 1 1 calc R . . . .
C5 C 0.83874(8) 0.39249(11) 0.13452(10) 0.0279(4) Uani 1 1 d . . . . .
H5 H 0.8631 0.3783 0.0987 0.034 Uiso 1 1 calc R . . . .
C6 C 0.85318(8) 0.45544(11) 0.18066(10) 0.0277(4) Uani 1 1 d . . . . .
C6CA C 0.84083(9) 0.45756(14) 0.63672(11) 0.0373(5) Uani 1 1 d . . . . .
C7 C 0.72576(9) 0.46024(11) 0.29342(10) 0.0317(4) Uani 1 1 d . . . . .
H7 H 0.7340 0.5031 0.3230 0.038 Uiso 1 1 calc R . . . .
C8 C 0.67616(9) 0.42030(12) 0.30044(11) 0.0346(4) Uani 1 1 d . . . . .
H8 H 0.6503 0.4373 0.3337 0.041 Uiso 1 1 calc R . . . .
C9 C 0.66371(8) 0.35358(12) 0.25781(10) 0.0292(4) Uani 1 1 d . . . . .
C10 C 0.70044(7) 0.32595(10) 0.20776(9) 0.0245(4) Uani 1 1 d . . . . .
C11 C 0.68453(10) 0.2500 0.16723(13) 0.0248(5) Uani 1 2 d S T P . .
H11 H 0.7023 0.2500 0.1211 0.030 Uiso 1 2 calc RS T P . .
C12 C 0.62063(11) 0.2500 0.15998(15) 0.0340(6) Uani 1 2 d S T P . .
H12A H 0.6084 0.2975 0.1346 0.041 Uiso 0.5 1 calc R . . . .
H12B H 0.6084 0.2025 0.1346 0.041 Uiso 0.5 1 calc R . . . .
C13 C 0.59624(11) 0.2500 0.23279(16) 0.0338(6) Uani 1 2 d S T P . .
H13 H 0.5553 0.2500 0.2286 0.041 Uiso 1 2 calc RS T P . .
C14 C 0.94439(8) 0.47062(13) 0.12904(11) 0.0346(4) Uani 1 1 d . . . . .
H14A H 0.9297 0.4651 0.0820 0.042 Uiso 1 1 calc R . . . .
H14B H 0.9583 0.4186 0.1443 0.042 Uiso 1 1 calc R . . . .
C15 C 0.99122(9) 0.53301(13) 0.13065(12) 0.0373(5) Uani 1 1 d . . . . .
H15A H 0.9782 0.5822 0.1086 0.045 Uiso 1 1 calc R . . . .
H15B H 1.0003 0.5455 0.1789 0.045 Uiso 1 1 calc R . . . .
C16 C 1.04347(9) 0.50431(14) 0.09391(12) 0.0394(5) Uani 1 1 d . . . . .
H16A H 1.0341 0.4887 0.0465 0.047 Uiso 1 1 calc R . . . .
H16B H 1.0581 0.4572 0.1178 0.047 Uiso 1 1 calc R . . . .
C17 C 1.08827(10) 0.56959(14) 0.09218(13) 0.0439(5) Uani 1 1 d . . . . .
H17A H 1.0746 0.6151 0.0663 0.066 Uiso 1 1 calc GR . . . .
H17B H 1.1214 0.5489 0.0701 0.066 Uiso 1 1 calc GR . . . .
H17C H 1.0970 0.5859 0.1391 0.066 Uiso 1 1 calc GR . . . .
C18 C 0.83135(9) 0.54781(12) 0.28093(10) 0.0324(4) Uani 1 1 d . . . . .
H18A H 0.8640 0.5759 0.2630 0.039 Uiso 1 1 calc R . . . .
H18B H 0.8004 0.5857 0.2825 0.039 Uiso 1 1 calc R . . . .
C19 C 0.82630(8) 0.55679(11) 0.40968(9) 0.0271(4) Uani 1 1 d . . . . .
C20 C 0.81673(8) 0.54913(12) 0.53783(9) 0.0298(4) Uani 1 1 d . . . . .
H20A H 0.7838 0.5827 0.5315 0.036 Uiso 1 1 calc R . . . .
H20B H 0.8461 0.5820 0.5583 0.036 Uiso 1 1 calc R . . . .
C21 C 0.80307(8) 0.48023(12) 0.58576(9) 0.0283(4) Uani 1 1 d . . . . .
C22 C 0.75186(8) 0.43703(11) 0.57855(9) 0.0247(4) Uani 1 1 d . . . . .
C23 C 0.73943(7) 0.37053(10) 0.62352(9) 0.0234(3) Uani 1 1 d . . . . .
C24 C 0.77859(8) 0.35316(11) 0.67713(9) 0.0267(4) Uani 1 1 d . . . . .
H24 H 0.7705 0.3124 0.7089 0.032 Uiso 1 1 calc R . . . .
C25 C 0.82785(8) 0.39463(13) 0.68349(11) 0.0346(4) Uani 1 1 d . . . . .
H25 H 0.8529 0.3813 0.7189 0.041 Uiso 1 1 calc R . . . .
C26 C 0.71158(8) 0.45844(11) 0.52698(9) 0.0281(4) Uani 1 1 d . . . . .
H26 H 0.7192 0.5003 0.4961 0.034 Uiso 1 1 calc R . . . .
C27 C 0.66205(8) 0.41840(12) 0.52226(10) 0.0298(4) Uani 1 1 d . . . . .
H27 H 0.6355 0.4345 0.4895 0.036 Uiso 1 1 calc R . . . .
C28 C 0.65051(8) 0.35297(11) 0.56633(10) 0.0271(4) Uani 1 1 d . . . . .
C29 C 0.68842(7) 0.32578(10) 0.61513(9) 0.0235(3) Uani 1 1 d . . . . .
C30 C 0.67364(10) 0.2500 0.65624(13) 0.0242(5) Uani 1 2 d S T P . .
H30 H 0.6928 0.2500 0.7016 0.029 Uiso 1 2 calc RS T P . .
C31 C 0.60988(11) 0.2500 0.66642(14) 0.0310(6) Uani 1 2 d S T P . .
H31A H 0.5984 0.2025 0.6923 0.037 Uiso 0.5 1 calc R . . . .
H31B H 0.5984 0.2975 0.6923 0.037 Uiso 0.5 1 calc R . . . .
C32 C 0.58344(11) 0.2500 0.59498(15) 0.0307(6) Uani 1 2 d S T P . .
H32 H 0.5426 0.2500 0.6010 0.037 Uiso 1 2 calc RS T P . .
C33 C 0.9304(6) 0.4830(7) 0.6905(8) 0.0349(19) Uani 0.5 1 d . . . A 1
H33A H 0.9409 0.4284 0.6780 0.042 Uiso 0.5 1 calc R . . A 1
H33B H 0.9183 0.4832 0.7389 0.042 Uiso 0.5 1 calc R . . A 1
C33B C 0.9371(7) 0.4622(8) 0.6784(8) 0.046(3) Uani 0.5 1 d . . . B 2
H33C H 0.9407 0.4039 0.6799 0.055 Uiso 0.5 1 calc R . . B 2
H33D H 0.9274 0.4813 0.7247 0.055 Uiso 0.5 1 calc R . . B 2
C34 C 0.97946(19) 0.5386(3) 0.6813(3) 0.0373(9) Uani 0.5 1 d . . . A 1
H34A H 1.0102 0.5197 0.7101 0.045 Uiso 0.5 1 calc R . . A 1
H34B H 0.9691 0.5919 0.6977 0.045 Uiso 0.5 1 calc R . . A 1
C34B C 0.9919(2) 0.5006(5) 0.6538(4) 0.0557(14) Uani 0.5 1 d . . . B 2
H34C H 1.0208 0.4888 0.6878 0.067 Uiso 0.5 1 calc R . . B 2
H34D H 1.0028 0.4755 0.6101 0.067 Uiso 0.5 1 calc R . . B 2
C35 C 0.9999(2) 0.5452(4) 0.6049(3) 0.0562(15) Uani 0.5 1 d . . . A 1
H35A H 0.9711 0.5726 0.5781 0.067 Uiso 0.5 1 calc R . . A 1
H35B H 1.0330 0.5790 0.6042 0.067 Uiso 0.5 1 calc R . . A 1
C35B C 0.9896(2) 0.5868(4) 0.6435(4) 0.0636(16) Uani 0.5 1 d . . . B 2
H35C H 0.9783 0.6119 0.6871 0.076 Uiso 0.5 1 calc R . . B 2
H35D H 0.9608 0.5986 0.6092 0.076 Uiso 0.5 1 calc R . . B 2
C36 C 1.0132(3) 0.4699(7) 0.5695(5) 0.103(3) Uani 0.5 1 d . U . A 1
H36A H 1.0293 0.4814 0.5247 0.155 Uiso 0.5 1 calc GR . . A 1
H36B H 0.9796 0.4388 0.5635 0.155 Uiso 0.5 1 calc GR . . A 1
H36C H 1.0396 0.4398 0.5971 0.155 Uiso 0.5 1 calc GR . . A 1
C36B C 1.0446(2) 0.6253(4) 0.6193(4) 0.0701(18) Uani 0.5 1 d . . . B 2
H36D H 1.0570 0.5997 0.5770 0.105 Uiso 0.5 1 calc GR . . B 2
H36E H 1.0726 0.6187 0.6548 0.105 Uiso 0.5 1 calc GR . . B 2
H36F H 1.0388 0.6818 0.6108 0.105 Uiso 0.5 1 calc GR . . B 2
N1 N 0.84312(8) 0.51832(10) 0.35141(8) 0.0331(4) Uani 1 1 d . . . . .
H1 H 0.8617 0.4742 0.3559 0.040 Uiso 1 1 calc R . . . .
N2 N 0.83525(7) 0.51800(10) 0.47031(8) 0.0303(4) Uani 1 1 d . . . . .
H2 H 0.8527 0.4727 0.4693 0.036 Uiso 1 1 calc R . . . .
O1 O 0.61209(6) 0.31946(9) 0.27130(8) 0.0366(3) Uani 1 1 d . . . . .
O2 O 0.90195(6) 0.49878(9) 0.17510(8) 0.0376(3) Uani 1 1 d . . . . .
O3 O 0.7937(2) 0.6176(4) 0.4064(3) 0.0310(11) Uani 0.5 1 d . . . C 1
O3B O 0.8149(3) 0.6290(4) 0.4087(4) 0.0393(13) Uani 0.5 1 d . . . C 2
O4 O 0.59817(6) 0.31911(8) 0.55562(8) 0.0332(3) Uani 1 1 d . . . . .
O5 O 0.8866(2) 0.5101(3) 0.6468(3) 0.0280(9) Uani 0.5 1 d . . . A 1
O5B O 0.8950(2) 0.4856(3) 0.6286(3) 0.0431(12) Uani 0.5 1 d . . . B 2
C43 C 0.6620(2) 0.7500 0.3943(3) 0.0812(15) Uani 1 2 d DS TU P . .
H43A H 0.6920 0.7878 0.3881 0.122 Uiso 0.5 1 d R . . D -1
H43B H 0.6772 0.6970 0.4013 0.122 Uiso 0.5 1 d R . . D -1
H43C H 0.6401 0.7651 0.4343 0.122 Uiso 0.5 1 d R . . D -1
C44 C 0.6266(3) 0.7500 0.3324(3) 0.0719(13) Uani 1 2 d DS TU P . .
N6 N 0.5992(3) 0.7500 0.2891(3) 0.1045(18) Uani 1 2 d DS TU P . .
C47 C 0.9245(3) 0.7500 0.4013(5) 0.121(3) Uani 1 2 d S T P . .
H47A H 0.9009 0.7972 0.3967 0.145 Uiso 0.5 1 calc R . . E 1
H47B H 0.9009 0.7028 0.3967 0.145 Uiso 0.5 1 calc R . . E 1
Cl1 Cl 0.97627(8) 0.7500 0.33083(9) 0.1122(6) Uani 1 2 d S T P F .
Cl2 Cl 0.9553(3) 0.7500 0.4851(3) 0.137(4) Uani 0.5 2 d S T P F 1
Cl2B Cl 0.9593(4) 0.7013(6) 0.4684(4) 0.118(3) Uani 0.25 1 d . . . F -1
C45B C 0.8575(7) 0.2500 0.2850(10) 0.026(5) Uani 0.23 1 d S TU P G -1
H45A H 0.8611 0.2715 0.3314 0.039 Uiso 0.23 1 calc GR . . G -1
H45B H 0.8435 0.1958 0.2875 0.039 Uiso 0.23 1 calc GR . . G -1
H45C H 0.8319 0.2827 0.2586 0.039 Uiso 0.23 1 calc GR . . G -1
C46B C 0.9140(8) 0.2500 0.2498(10) 0.040(5) Uani 0.23 1 d S TU P G -1
N7B N 0.9552 0.2500 0.2221 0.068(5) Uani 0.23 1 d S TU P G -1
C41 C 0.53842(15) 0.2500 0.40771(17) 0.0468(8) Uani 1 2 d S T P . .
H41A H 0.5673 0.2267 0.4361 0.070 Uiso 0.5 1 calc GR . . H -1
H41B H 0.5484 0.3044 0.3959 0.070 Uiso 0.5 1 calc GR . . H -1
H41C H 0.5342 0.2189 0.3657 0.070 Uiso 0.5 1 calc GR . . H -1
C42 C 0.48624(16) 0.2500 0.44583(19) 0.0502(8) Uani 1 2 d S T P . .
N5 N 0.44538(19) 0.2500 0.4757(2) 0.0877(14) Uani 1 2 d S T P . .
C37 C 0.7711(2) 0.3027(3) 0.4208(2) 0.0401(10) Uani 0.5 1 d . . . I -1
C38 C 0.7253(3) 0.2459(13) 0.4184(3) 0.066(2) Uani 0.5 1 d . . . I -1
H38A H 0.7081 0.2476 0.3730 0.099 Uiso 0.5 1 calc GR . . I -1
H38B H 0.6980 0.2598 0.4533 0.099 Uiso 0.5 1 calc GR . . I -1
H38C H 0.7392 0.1926 0.4272 0.099 Uiso 0.5 1 calc GR . . I -1
N3 N 0.80700(19) 0.3465(2) 0.4229(2) 0.0469(9) Uani 0.5 1 d . . . I -1
C45 C 0.8638(8) 0.2290(19) 0.2871(12) 0.040(4) Uani 0.27 1 d . U . J -2
H45D H 0.8446 0.2751 0.2687 0.060 Uiso 0.27 1 calc GR . . J -2
H45E H 0.8699 0.2360 0.3363 0.060 Uiso 0.27 1 calc GR . . J -2
H45F H 0.8416 0.1815 0.2794 0.060 Uiso 0.27 1 calc GR . . J -2
C46 C 0.9147(6) 0.2207(10) 0.2538(7) 0.029(3) Uani 0.27 1 d . U . J -2
N7 N 0.9572(3) 0.2108(7) 0.2295(5) 0.049(3) Uani 0.27 1 d . U . J -2
C39 C 0.88224(19) 0.2963(3) 0.5024(3) 0.0438(10) Uani 0.5 1 d . . . K -2
C40 C 0.8845(2) 0.2348(4) 0.5569(3) 0.052(2) Uani 0.5 1 d . . . K -2
H40A H 0.9017 0.1869 0.5386 0.078 Uiso 0.5 1 calc GR . . K -2
H40B H 0.8472 0.2226 0.5724 0.078 Uiso 0.5 1 calc GR . . K -2
H40C H 0.9062 0.2544 0.5956 0.078 Uiso 0.5 1 calc GR . . K -2
N4 N 0.88015(19) 0.3434(3) 0.4592(3) 0.0537(10) Uani 0.5 1 d . . . K -2
O6 O 0.77497(15) 0.7500 0.50042(12) 0.0599(8) Uani 1 2 d S T P . .
H6 H 0.7855(14) 0.7079(19) 0.4725(17) 0.065(9) Uiso 1 1 d . . . . .
O7 O 0.78489(12) 0.7500 0.31665(11) 0.0476(6) Uani 1 2 d S T P . .
H7A H 0.7911(11) 0.7098(17) 0.3453(15) 0.047(7) Uiso 1 1 d . . . . .

loop_
_atom_site_aniso_label
_atom_site_aniso_U_11
_atom_site_aniso_U_22
_atom_site_aniso_U_33
_atom_site_aniso_U_23
_atom_site_aniso_U_13
_atom_site_aniso_U_12
C1 0.0364(9) 0.0248(8) 0.0207(8) 0.0007(7) 0.0009(7) -0.0012(7)
C2 0.0343(9) 0.0240(8) 0.0207(8) 0.0008(6) 0.0028(7) 0.0024(7)
C3 0.0278(8) 0.0226(8) 0.0202(8) 0.0011(6) 0.0023(6) 0.0034(6)
C4 0.0297(9) 0.0228(8) 0.0229(8) -0.0025(6) 0.0030(7) 0.0008(6)
C5 0.0291(9) 0.0311(9) 0.0237(8) -0.0032(7) 0.0062(7) 0.0005(7)
C6 0.0303(9) 0.0277(9) 0.0249(8) 0.0003(7) 0.0006(7) -0.0037(7)
C6CA 0.0308(10) 0.0471(12) 0.0340(10) 0.0143(9) -0.0053(8) -0.0105(8)
C7 0.0432(10) 0.0266(9) 0.0252(9) -0.0029(7) 0.0067(8) 0.0031(8)
C8 0.0417(10) 0.0326(10) 0.0294(9) -0.0034(8) 0.0137(8) 0.0068(8)
C9 0.0297(9) 0.0289(9) 0.0291(9) 0.0022(7) 0.0073(7) 0.0037(7)
C10 0.0277(8) 0.0244(8) 0.0215(8) 0.0008(6) 0.0030(6) 0.0039(6)
C11 0.0221(11) 0.0296(12) 0.0226(11) 0.000 0.0021(9) 0.000
C12 0.0229(12) 0.0471(16) 0.0320(14) 0.000 0.0006(10) 0.000
C13 0.0226(12) 0.0426(15) 0.0362(15) 0.000 0.0045(10) 0.000
C14 0.0303(9) 0.0416(11) 0.0320(10) -0.0032(8) 0.0021(7) -0.0016(8)
C15 0.0355(10) 0.0346(10) 0.0419(11) -0.0037(9) -0.0010(8) 0.0019(8)
C16 0.0336(10) 0.0374(11) 0.0471(12) -0.0053(9) 0.0008(9) -0.0021(8)
C17 0.0391(11) 0.0375(11) 0.0551(14) -0.0043(10) 0.0052(10) -0.0036(9)
C18 0.0491(11) 0.0270(9) 0.0210(8) -0.0004(7) 0.0009(8) -0.0065(8)
C19 0.0347(9) 0.0249(9) 0.0218(8) 0.0016(6) 0.0005(7) -0.0076(7)
C20 0.0377(10) 0.0309(9) 0.0208(8) 0.0032(7) -0.0004(7) -0.0051(7)
C21 0.0331(9) 0.0311(9) 0.0208(8) 0.0045(7) 0.0002(7) -0.0028(7)
C22 0.0309(9) 0.0260(8) 0.0171(7) -0.0001(6) 0.0006(6) 0.0020(7)
C23 0.0275(8) 0.0255(8) 0.0171(7) 0.0000(6) 0.0018(6) 0.0029(6)
C24 0.0306(9) 0.0283(8) 0.0210(8) 0.0051(7) -0.0011(7) -0.0012(7)
C25 0.0333(9) 0.0418(11) 0.0286(9) 0.0131(8) -0.0084(7) -0.0058(8)
C26 0.0354(9) 0.0275(9) 0.0215(8) 0.0029(7) -0.0020(7) 0.0024(7)
C27 0.0337(9) 0.0305(9) 0.0253(9) 0.0022(7) -0.0072(7) 0.0054(7)
C28 0.0268(8) 0.0278(9) 0.0268(8) -0.0033(7) -0.0026(7) 0.0021(7)
C29 0.0279(8) 0.0244(8) 0.0181(8) -0.0010(6) 0.0016(6) 0.0033(6)
C30 0.0243(11) 0.0262(12) 0.0223(11) 0.000 0.0006(9) 0.000
C31 0.0254(12) 0.0384(14) 0.0292(13) 0.000 0.0051(10) 0.000
C32 0.0239(12) 0.0349(14) 0.0333(14) 0.000 0.0005(10) 0.000
C33 0.029(4) 0.036(5) 0.040(4) 0.006(3) -0.005(2) -0.001(3)
C33B 0.032(4) 0.054(6) 0.050(6) 0.020(5) -0.012(4) -0.008(4)
C34 0.028(2) 0.035(2) 0.049(3) 0.004(2) 0.0004(18) -0.0057(18)
C34B 0.035(3) 0.073(4) 0.059(3) 0.014(3) -0.006(2) -0.006(3)
C35 0.035(2) 0.080(4) 0.054(3) 0.023(3) 0.003(2) -0.016(3)
C35B 0.042(3) 0.064(4) 0.085(5) -0.008(4) -0.007(3) -0.001(3)
C36 0.055(4) 0.180(10) 0.075(5) -0.004(6) 0.015(3) -0.037(5)
C36B 0.045(3) 0.056(3) 0.109(5) 0.000(3) 0.009(3) -0.011(2)
N1 0.0473(10) 0.0293(8) 0.0228(8) -0.0009(6) -0.0015(7) 0.0038(7)
N2 0.0397(9) 0.0289(8) 0.0222(8) 0.0050(6) 0.0025(6) 0.0019(6)
O1 0.0312(7) 0.0390(8) 0.0395(8) -0.0033(6) 0.0150(6) 0.0010(6)
O2 0.0341(7) 0.0426(8) 0.0362(7) -0.0111(6) 0.0070(6) -0.0106(6)
O3 0.048(3) 0.026(2) 0.0193(16) -0.0006(14) 0.000(2) 0.004(2)
O3B 0.072(4) 0.025(2) 0.0209(17) 0.0014(13) -0.003(3) 0.003(3)
O4 0.0290(6) 0.0330(7) 0.0376(7) 0.0029(6) -0.0096(5) -0.0005(5)
O5 0.0276(18) 0.026(2) 0.030(2) 0.0043(14) -0.0001(14) -0.0017(14)
O5B 0.035(2) 0.052(3) 0.042(3) 0.021(2) -0.009(2) -0.016(2)
C43 0.069(3) 0.059(3) 0.116(4) 0.000 0.032(3) 0.000
C44 0.107(3) 0.0401(19) 0.069(3) 0.000 0.033(2) 0.000
N6 0.157(5) 0.048(2) 0.108(4) 0.000 0.025(4) 0.000
C47 0.053(3) 0.125(6) 0.184(9) 0.000 -0.023(4) 0.000
Cl1 0.1113(12) 0.1437(15) 0.0815(10) 0.000 -0.0440(9) 0.000
Cl2 0.103(3) 0.244(13) 0.064(2) 0.000 0.0247(19) 0.000
Cl2B 0.116(4) 0.136(8) 0.104(5) 0.048(5) 0.011(4) 0.009(4)
C45B 0.016(4) 0.040(16) 0.021(5) 0.00(2) 0.000(3) 0.00(2)
C46B 0.038(5) 0.046(11) 0.035(5) 0.000(10) -0.003(4) 0.000(10)
N7B 0.039(5) 0.112(14) 0.053(5) 0.00(2) 0.007(4) 0.00(2)
C41 0.0430(17) 0.063(2) 0.0340(16) 0.000 0.0016(13) 0.000
C42 0.058(2) 0.056(2) 0.0373(17) 0.000 0.0091(15) 0.000
N5 0.075(3) 0.122(4) 0.066(3) 0.000 0.032(2) 0.000
C37 0.056(3) 0.030(2) 0.035(2) 0.0003(16) 0.0134(19) -0.001(2)
C38 0.083(4) 0.059(5) 0.056(2) -0.004(6) 0.012(2) -0.035(8)
N3 0.057(2) 0.0314(19) 0.053(2) -0.0018(17) 0.0103(19) 0.0042(18)
C45 0.047(7) 0.031(8) 0.042(7) -0.008(5) -0.005(5) 0.014(6)
C46 0.035(5) 0.023(6) 0.030(4) -0.003(5) -0.007(3) -0.003(5)
N7 0.034(5) 0.053(8) 0.061(5) -0.013(4) 0.002(4) 0.003(3)
C39 0.040(2) 0.040(3) 0.051(3) -0.003(2) 0.0085(19) -0.0023(18)
C40 0.066(3) 0.048(7) 0.041(2) 0.005(2) 0.0070(19) 0.002(2)
N4 0.054(2) 0.041(2) 0.066(3) 0.004(2) 0.009(2) 0.0029(18)
O6 0.123(3) 0.0333(12) 0.0238(11) 0.000 0.0142(13) 0.000
O7 0.0926(19) 0.0295(11) 0.0207(9) 0.000 -0.0074(10) 0.000

loop_
_atom_type_symbol
_atom_type_description
_atom_type_scat_dispersion_real
_atom_type_scat_dispersion_imag
_atom_type_scat_source
C C 0.0181 0.0091 'International Tables Vol C Tables 4.2.6.8 and 6.1.1.4'
H H 0.0000 0.0000 'International Tables Vol C Tables 4.2.6.8 and 6.1.1.4'
Cl Cl 0.3639 0.7018 'International Tables Vol C Tables 4.2.6.8 and 6.1.1.4'
N N 0.0311 0.0180 'International Tables Vol C Tables 4.2.6.8 and 6.1.1.4'
O O 0.0492 0.0322 'International Tables Vol C Tables 4.2.6.8 and 6.1.1.4'

loop_
_exptl_crystal_face_index_h
_exptl_crystal_face_index_k
_exptl_crystal_face_index_l
_exptl_crystal_face_perp_dist
_exptl_oxdiff_crystal_face_indexfrac_h
_exptl_oxdiff_crystal_face_indexfrac_k
_exptl_oxdiff_crystal_face_indexfrac_l
_exptl_oxdiff_crystal_face_x
_exptl_oxdiff_crystal_face_y
_exptl_oxdiff_crystal_face_z
1 8 -9 0.1093 1.0025 7.9964 -9.0067 0.6077 0.8364 0.1120
-1 -7 9 0.1108 -1.0024 -6.9964 9.0065 -0.5640 -0.7952 -0.0412
-4 8 8 0.1266 -3.9996 8.0021 8.0023 -0.0474 -0.0202 1.0155
3 -8 -7 0.1130 2.9998 -8.0019 -7.0019 -0.0292 -0.0074 -0.9521
4 -6 -10 0.1221 4.0003 -6.0029 -10.0039 0.1802 0.2224 -0.9717
-15 0 2 0.0559 -14.9930 -0.0021 1.9977 -0.8553 0.3643 0.3160
15 0 -2 0.0449 14.9930 0.0021 -1.9977 0.8553 -0.3643 -0.3160
13 5 4 0.1053 12.9927 5.0039 4.0044 0.8300 -0.4530 0.3602
-12 -6 -4 0.1175 -11.9933 -6.0037 -4.0040 -0.8197 0.3795 -0.4456
13 -3 5 0.0804 12.9919 -2.9954 5.0066 0.4575 -0.8426 -0.1572

loop_
_geom_angle_atom_site_label_1
_geom_angle_atom_site_label_2
_geom_angle_atom_site_label_3
_geom_angle
_geom_angle_site_symmetry_1
_geom_angle_site_symmetry_3
C2 C1 C18 120.03(16) . .
C6 C1 C2 119.42(17) . .
C6 C1 C18 120.55(17) . .
C1 C2 C3 120.51(16) . .
C7 C2 C1 121.16(17) . .
C7 C2 C3 118.33(17) . .
C2 C3 C10 120.51(16) . .
C4 C3 C2 117.17(16) . .
C4 C3 C10 122.31(16) . .
C3 C4 H4 119.1 . .
C5 C4 C3 121.79(16) . .
C5 C4 H4 119.1 . .
C4 C5 H5 119.8 . .
C4 C5 C6 120.43(16) . .
C6 C5 H5 119.8 . .
C1 C6 C5 120.49(17) . .
O2 C6 C1 116.32(16) . .
O2 C6 C5 123.13(16) . .
C21 C6CA C25 120.48(18) . .
C21 C6CA O5 115.7(3) . .
C21 C6CA O5B 116.1(3) . .
C25 C6CA O5 122.7(3) . .
O5B C6CA C25 121.7(3) . .
C2 C7 H7 119.7 . .
C8 C7 C2 120.57(18) . .
C8 C7 H7 119.7 . .
C7 C8 H8 119.7 . .
C7 C8 C9 120.58(17) . .
C9 C8 H8 119.7 . .
C10 C9 C8 122.07(18) . .
C10 C9 O1 124.18(18) . .
O1 C9 C8 113.75(16) . .
C3 C10 C11 124.24(16) . .
C9 C10 C3 117.75(17) . .
C9 C10 C11 118.02(17) . .
C10 C11 C10 111.1(2) . 8_565
C10 C11 H11 110.5 8_565 .
C10 C11 H11 110.5 . .
C10 C11 C12 107.07(13) . .
C10 C11 C12 107.07(13) 8_565 .
C12 C11 H11 110.5 . .
C11 C12 H12A 110.2 . .
C11 C12 H12B 110.2 . .
H12A C12 H12B 108.5 . .
C13 C12 C11 107.5(2) . .
C13 C12 H12A 110.2 . .
C13 C12 H12B 110.2 . .
C12 C13 H13 108.0 . .
O1 C13 C12 112.12(14) 8_565 .
O1 C13 C12 112.12(14) . .
O1 C13 H13 108.0 8_565 .
O1 C13 H13 108.0 . .
O1 C13 O1 108.6(2) 8_565 .
H14A C14 H14B 108.6 . .
C15 C14 H14A 110.4 . .
C15 C14 H14B 110.4 . .
O2 C14 H14A 110.4 . .
O2 C14 H14B 110.4 . .
O2 C14 C15 106.66(16) . .
C14 C15 H15A 109.1 . .
C14 C15 H15B 109.1 . .
H15A C15 H15B 107.8 . .
C16 C15 C14 112.48(17) . .
C16 C15 H15A 109.1 . .
C16 C15 H15B 109.1 . .
C15 C16 H16A 109.3 . .
C15 C16 H16B 109.3 . .
C15 C16 C17 111.47(19) . .
H16A C16 H16B 108.0 . .
C17 C16 H16A 109.3 . .
C17 C16 H16B 109.3 . .
C16 C17 H17A 109.5 . .
C16 C17 H17B 109.5 . .
C16 C17 H17C 109.5 . .
H17A C17 H17B 109.5 . .
H17A C17 H17C 109.5 . .
H17B C17 H17C 109.5 . .
C1 C18 H18A 109.5 . .
C1 C18 H18B 109.5 . .
H18A C18 H18B 108.1 . .
N1 C18 C1 110.66(16) . .
N1 C18 H18A 109.5 . .
N1 C18 H18B 109.5 . .
N2 C19 N1 116.17(17) . .
O3 C19 N1 121.0(3) . .
O3 C19 N2 121.2(3) . .
O3B C19 N1 121.0(4) . .
O3B C19 N2 121.0(4) . .
H20A C20 H20B 108.2 . .
C21 C20 H20A 109.7 . .
C21 C20 H20B 109.7 . .
N2 C20 H20A 109.7 . .
N2 C20 H20B 109.7 . .
N2 C20 C21 109.70(16) . .
C6CA C21 C20 119.83(17) . .
C6CA C21 C22 119.46(17) . .
C22 C21 C20 120.70(16) . .
C21 C22 C23 120.54(16) . .
C26 C22 C21 121.43(16) . .
C26 C22 C23 118.03(16) . .
C22 C23 C29 120.51(16) . .
C24 C23 C22 117.10(16) . .
C24 C23 C29 122.36(16) . .
C23 C24 H24 119.0 . .
C25 C24 C23 121.93(17) . .
C25 C24 H24 119.0 . .
C6CA C25 H25 119.8 . .
C24 C25 C6CA 120.33(17) . .
C24 C25 H25 119.8 . .
C22 C26 H26 119.6 . .
C27 C26 C22 120.78(17) . .
C27 C26 H26 119.6 . .
C26 C27 H27 119.7 . .
C26 C27 C28 120.61(17) . .
C28 C27 H27 119.7 . .
C29 C28 C27 122.22(17) . .
C29 C28 O4 124.08(17) . .
O4 C28 C27 113.70(16) . .
C23 C29 C30 124.41(16) . .
C28 C29 C23 117.64(16) . .
C28 C29 C30 117.95(17) . .
C29 C30 C29 111.1(2) . 8_565
C29 C30 H30 110.4 . .
C29 C30 H30 110.4 8_565 .
C29 C30 C31 107.16(14) . .
C29 C30 C31 107.16(14) 8_565 .
C31 C30 H30 110.4 . .
C30 C31 H31A 110.2 . .
C30 C31 H31B 110.2 . .
H31A C31 H31B 108.5 . .
C32 C31 C30 107.5(2) . .
C32 C31 H31A 110.2 . .
C32 C31 H31B 110.2 . .
C31 C32 H32 108.0 . .
O4 C32 C31 112.28(14) . .
O4 C32 C31 112.29(14) 8_565 .
O4 C32 H32 108.0 . .
O4 C32 H32 108.0 8_565 .
O4 C32 O4 108.1(2) 8_565 .
H33A C33 H33B 108.4 . .
C34 C33 H33A 110.1 . .
C34 C33 H33B 110.1 . .
O5 C33 H33A 110.1 . .
O5 C33 H33B 110.1 . .
O5 C33 C34 108.1(10) . .
H33C C33B H33D 108.7 . .
C34B C33B H33C 110.5 . .
C34B C33B H33D 110.5 . .
O5B C33B H33C 110.5 . .
O5B C33B H33D 110.5 . .
O5B C33B C34B 106.3(10) . .
C33 C34 H34A 108.8 . .
C33 C34 H34B 108.8 . .
C33 C34 C35 113.6(7) . .
H34A C34 H34B 107.7 . .
C35 C34 H34A 108.8 . .
C35 C34 H34B 108.8 . .
C33B C34B H34C 108.5 . .
C33B C34B H34D 108.5 . .
H34C C34B H34D 107.5 . .
C35B C34B C33B 115.0(7) . .
C35B C34B H34C 108.5 . .
C35B C34B H34D 108.5 . .
C34 C35 H35A 108.1 . .
C34 C35 H35B 108.1 . .
H35A C35 H35B 107.3 . .
C36 C35 C34 116.7(6) . .
C36 C35 H35A 108.1 . .
C36 C35 H35B 108.1 . .
C34B C35B H35C 108.5 . .
C34B C35B H35D 108.5 . .
C34B C35B C36B 114.9(5) . .
H35C C35B H35D 107.5 . .
C36B C35B H35C 108.5 . .
C36B C35B H35D 108.5 . .
C35 C36 H36A 109.5 . .
C35 C36 H36B 109.5 . .
C35 C36 H36C 109.5 . .
H36A C36 H36B 109.5 . .
H36A C36 H36C 109.5 . .
H36B C36 H36C 109.5 . .
C35B C36B H36D 109.5 . .
C35B C36B H36E 109.5 . .
C35B C36B H36F 109.5 . .
H36D C36B H36E 109.5 . .
H36D C36B H36F 109.5 . .
H36E C36B H36F 109.5 . .
C18 N1 H1 118.4 . .
C19 N1 C18 123.26(17) . .
C19 N1 H1 118.4 . .
C19 N2 C20 123.15(16) . .
C19 N2 H2 118.4 . .
C20 N2 H2 118.4 . .
C9 O1 C13 118.28(16) . .
C6 O2 C14 118.69(15) . .
C28 O4 C32 118.25(16) . .
C6CA O5 C33 117.2(7) . .
C6CA O5B C33B 119.2(7) . .
H43A C43 H43B 109.5 . .
H43A C43 H43C 109.5 . .
H43B C43 H43C 109.5 . .
C44 C43 H43A 109.4 . .
C44 C43 H43B 109.5 . .
C44 C43 H43C 109.5 . .
N6 C44 C43 177.2(7) . .
H47A C47 H47B 107.8 . .
Cl1 C47 H47A 109.0 . .
Cl1 C47 H47B 109.0 . .
Cl2 C47 H47A 109.0 . .
Cl2 C47 H47B 109.0 . .
Cl2 C47 Cl1 113.0(4) . .
Cl2B C47 H47A 136.4 . .
Cl2B C47 H47B 88.3 . .
Cl2B C47 Cl1 103.0(4) . .
Cl2B C47 Cl2 29.0(3) . .
Cl2B Cl2 C47 73.4(8) . .
Cl2 Cl2B C47 77.7(8) . .
H45A C45B H45B 109.5 . .
H45A C45B H45C 109.5 . .
H45B C45B H45C 109.5 . .
C46B C45B H45A 109.5 . .
C46B C45B H45B 109.5 . .
C46B C45B H45C 109.5 . .
N7B C46B C45B 178.1(18) . .
H41A C41 H41B 109.5 . .
H41A C41 H41C 109.5 . .
H41B C41 H41C 109.5 . .
C42 C41 H41A 109.5 . .
C42 C41 H41B 109.5 . .
C42 C41 H41C 109.5 . .
N5 C42 C41 180.0(5) . .
N3 C37 C38 179.5(9) . .
C37 C38 H38A 109.5 . .
C37 C38 H38B 109.5 . .
C37 C38 H38C 109.5 . .
H38A C38 H38B 109.5 . .
H38A C38 H38C 109.5 . .
H38B C38 H38C 109.5 . .
H45D C45 H45E 109.5 . .
H45D C45 H45F 109.5 . .
H45E C45 H45F 109.5 . .
C46 C45 H45D 109.5 . .
C46 C45 H45E 109.5 . .
C46 C45 H45F 109.5 . .
N7 C46 C45 176.1(18) . .
N4 C39 C40 178.8(6) . .
C39 C40 H40A 109.5 . .
C39 C40 H40B 109.5 . .
C39 C40 H40C 109.5 . .
H40A C40 H40B 109.5 . .
H40A C40 H40C 109.5 . .
H40B C40 H40C 109.5 . .

loop_
_geom_bond_atom_site_label_1
_geom_bond_atom_site_label_2
_geom_bond_distance
_geom_bond_site_symmetry_2
C1 C2 1.426(3) .
C1 C6 1.381(3) .
C1 C18 1.509(3) .
C2 C3 1.430(2) .
C2 C7 1.419(3) .
C3 C4 1.420(2) .
C3 C10 1.431(2) .
C4 H4 0.9300 .
C4 C5 1.367(3) .
C5 H5 0.9300 .
C5 C6 1.410(3) .
C6 O2 1.372(2) .
C6CA C21 1.380(3) .
C6CA C25 1.409(3) .
C6CA O5 1.410(6) .
C6CA O5B 1.381(6) .
C7 H7 0.9300 .
C7 C8 1.363(3) .
C8 H8 0.9300 .
C8 C9 1.407(3) .
C9 C10 1.377(2) .
C9 O1 1.379(2) .
C10 C11 1.527(2) .
C11 C10 1.527(2) 8_565
C11 H11 0.9800 .
C11 C12 1.531(3) .
C12 H12A 0.9700 .
C12 H12B 0.9700 .
C12 C13 1.510(4) .
C13 H13 0.9800 .
C13 O1 1.419(2) .
C13 O1 1.419(2) 8_565
C14 H14A 0.9700 .
C14 H14B 0.9700 .
C14 C15 1.523(3) .
C14 O2 1.421(2) .
C15 H15A 0.9700 .
C15 H15B 0.9700 .
C15 C16 1.508(3) .
C16 H16A 0.9700 .
C16 H16B 0.9700 .
C16 C17 1.522(3) .
C17 H17A 0.9600 .
C17 H17B 0.9600 .
C17 H17C 0.9600 .
C18 H18A 0.9700 .
C18 H18B 0.9700 .
C18 N1 1.462(2) .
C19 N1 1.346(2) .
C19 N2 1.344(2) .
C19 O3 1.275(7) .
C19 O3B 1.229(7) .
C20 H20A 0.9700 .
C20 H20B 0.9700 .
C20 C21 1.501(2) .
C20 N2 1.460(2) .
C21 C22 1.423(3) .
C22 C23 1.430(2) .
C22 C26 1.422(2) .
C23 C24 1.417(2) .
C23 C29 1.434(2) .
C24 H24 0.9300 .
C24 C25 1.367(3) .
C25 H25 0.9300 .
C26 H26 0.9300 .
C26 C27 1.358(3) .
C27 H27 0.9300 .
C27 C28 1.402(3) .
C28 C29 1.376(3) .
C28 O4 1.384(2) .
C29 C30 1.524(2) .
C30 C29 1.524(2) 8_565
C30 H30 0.9800 .
C30 C31 1.533(3) .
C31 H31A 0.9700 .
C31 H31B 0.9700 .
C31 C32 1.506(4) .
C32 H32 0.9800 .
C32 O4 1.416(2) .
C32 O4 1.416(2) 8_565
C33 H33A 0.9700 .
C33 H33B 0.9700 .
C33 C34 1.501(16) .
C33 O5 1.413(17) .
C33B H33C 0.9700 .
C33B H33D 0.9700 .
C33B C34B 1.527(17) .
C33B O5B 1.439(18) .
C34 H34A 0.9700 .
C34 H34B 0.9700 .
C34 C35 1.544(8) .
C34B H34C 0.9700 .
C34B H34D 0.9700 .
C34B C35B 1.445(10) .
C35 H35A 0.9700 .
C35 H35B 0.9700 .
C35 C36 1.455(13) .
C35B H35C 0.9700 .
C35B H35D 0.9700 .
C35B C36B 1.533(8) .
C36 H36A 0.9600 .
C36 H36B 0.9600 .
C36 H36C 0.9600 .
C36B H36D 0.9600 .
C36B H36E 0.9600 .
C36B H36F 0.9600 .
N1 H1 0.8600 .
N2 H2 0.8600 .
C43 H43A 0.9601 .
C43 H43B 0.9600 .
C43 H43C 0.9600 .
C43 C44 1.453(7) .
C44 N6 1.056(6) .
C47 H47A 0.9700 .
C47 H47B 0.9700 .
C47 Cl1 1.828(8) .
C47 Cl2 1.764(10) .
C47 Cl2B 1.730(10) .
Cl2 Cl2B 0.874(8) .
C45B H45A 0.9600 .
C45B H45B 0.9600 .
C45B H45C 0.9600 .
C45B C46B 1.51(3) .
C46B N7B 1.116(19) .
C41 H41A 0.9600 .
C41 H41B 0.9600 .
C41 H41C 0.9600 .
C41 C42 1.443(5) .
C42 N5 1.130(5) .
C37 C38 1.444(12) .
C37 N3 1.124(7) .
C38 H38A 0.9600 .
C38 H38B 0.9600 .
C38 H38C 0.9600 .
C45 H45D 0.9600 .
C45 H45E 0.9600 .
C45 H45F 0.9600 .
C45 C46 1.38(2) .
C46 N7 1.128(16) .
C39 C40 1.459(8) .
C39 N4 1.139(7) .
C40 H40A 0.9600 .
C40 H40B 0.9600 .
C40 H40C 0.9600 .
O6 H6 0.91(3) .
O7 H7A 0.88(3) .

loop_
_geom_torsion_atom_site_label_1
_geom_torsion_atom_site_label_2
_geom_torsion_atom_site_label_3
_geom_torsion_atom_site_label_4
_geom_torsion
_geom_torsion_site_symmetry_1
_geom_torsion_site_symmetry_2
_geom_torsion_site_symmetry_3
_geom_torsion_site_symmetry_4
C1 C2 C3 C4 -4.3(3) . . . .
C1 C2 C3 C10 177.03(16) . . . .
C1 C2 C7 C8 179.22(18) . . . .
C1 C6 O2 C14 171.30(17) . . . .
C1 C18 N1 C19 -140.28(19) . . . .
C2 C1 C6 C5 2.1(3) . . . .
C2 C1 C6 O2 179.47(16) . . . .
C2 C1 C18 N1 69.9(2) . . . .
C2 C3 C4 C5 4.6(3) . . . .
C2 C3 C10 C9 5.3(3) . . . .
C2 C3 C10 C11 -174.70(17) . . . .
C2 C7 C8 C9 2.1(3) . . . .
C3 C2 C7 C8 -0.4(3) . . . .
C3 C4 C5 C6 -1.6(3) . . . .
C3 C10 C11 C10 96.3(2) . . . 8_565
C3 C10 C11 C12 -147.13(18) . . . .
C4 C3 C10 C9 -173.30(17) . . . .
C4 C3 C10 C11 6.7(3) . . . .
C4 C5 C6 C1 -1.9(3) . . . .
C4 C5 C6 O2 -179.05(18) . . . .
C5 C6 O2 C14 -11.4(3) . . . .
C6 C1 C2 C3 1.1(3) . . . .
C6 C1 C2 C7 -178.58(17) . . . .
C6 C1 C18 N1 -109.8(2) . . . .
C6CA C21 C22 C23 -0.1(3) . . . .
C6CA C21 C22 C26 179.73(19) . . . .
C7 C2 C3 C4 175.34(16) . . . .
C7 C2 C3 C10 -3.3(3) . . . .
C7 C8 C9 C10 0.0(3) . . . .
C7 C8 C9 O1 179.79(18) . . . .
C8 C9 C10 C3 -3.6(3) . . . .
C8 C9 C10 C11 176.35(18) . . . .
C8 C9 O1 C13 -177.87(18) . . . .
C9 C10 C11 C10 -83.7(2) . . . 8_565
C9 C10 C11 C12 32.9(2) . . . .
C10 C3 C4 C5 -176.74(17) . . . .
C10 C9 O1 C13 1.9(3) . . . .
C10 C11 C12 C13 59.64(13) 8_565 . . .
C10 C11 C12 C13 -59.64(13) . . . .
C11 C12 C13 O1 -61.21(16) . . . 8_565
C11 C12 C13 O1 61.21(16) . . . .
C12 C13 O1 C9 -31.6(3) . . . .
C14 C15 C16 C17 176.36(19) . . . .
C15 C14 O2 C6 176.63(17) . . . .
C18 C1 C2 C3 -178.67(16) . . . .
C18 C1 C2 C7 1.7(3) . . . .
C18 C1 C6 C5 -178.16(17) . . . .
C18 C1 C6 O2 -0.8(3) . . . .
C20 C21 C22 C23 178.90(16) . . . .
C20 C21 C22 C26 -1.3(3) . . . .
C21 C6CA C25 C24 2.6(4) . . . .
C21 C6CA O5 C33 -170.4(6) . . . .
C21 C6CA O5B C33B -177.9(6) . . . .
C21 C20 N2 C19 148.65(18) . . . .
C21 C22 C23 C24 3.4(3) . . . .
C21 C22 C23 C29 -178.48(16) . . . .
C21 C22 C26 C27 -177.74(17) . . . .
C22 C23 C24 C25 -3.8(3) . . . .
C22 C23 C29 C28 -4.9(2) . . . .
C22 C23 C29 C30 174.69(16) . . . .
C22 C26 C27 C28 -2.6(3) . . . .
C23 C22 C26 C27 2.1(3) . . . .
C23 C24 C25 C6CA 0.9(3) . . . .
C23 C29 C30 C29 -96.3(2) . . . 8_565
C23 C29 C30 C31 146.92(18) . . . .
C24 C23 C29 C28 173.12(17) . . . .
C24 C23 C29 C30 -7.3(3) . . . .
C25 C6CA C21 C20 178.0(2) . . . .
C25 C6CA C21 C22 -3.0(3) . . . .
C25 C6CA O5 C33 21.4(7) . . . .
C25 C6CA O5B C33B -12.8(8) . . . .
C26 C22 C23 C24 -176.42(16) . . . .
C26 C22 C23 C29 1.7(2) . . . .
C26 C27 C28 C29 -0.9(3) . . . .
C26 C27 C28 O4 179.37(17) . . . .
C27 C28 C29 C23 4.5(3) . . . .
C27 C28 C29 C30 -175.07(17) . . . .
C27 C28 O4 C32 176.81(17) . . . .
C28 C29 C30 C29 83.3(2) . . . 8_565
C28 C29 C30 C31 -33.5(2) . . . .
C29 C23 C24 C25 178.08(18) . . . .
C29 C28 O4 C32 -2.9(3) . . . .
C29 C30 C31 C32 -59.66(13) 8_565 . . .
C29 C30 C31 C32 59.66(13) . . . .
C30 C31 C32 O4 -61.04(16) . . . .
C30 C31 C32 O4 61.04(16) . . . 8_565
C31 C32 O4 C28 31.9(2) . . . .
C33 C34 C35 C36 -53.9(8) . . . .
C33B C34B C35B C36B 179.6(8) . . . .
C34 C33 O5 C6CA 167.5(5) . . . .
C34B C33B O5B C6CA 178.3(6) . . . .
N1 C19 N2 C20 -176.45(17) . . . .
N2 C19 N1 C18 173.36(18) . . . .
N2 C20 C21 C6CA 101.6(2) . . . .
N2 C20 C21 C22 -77.4(2) . . . .
O1 C9 C10 C3 176.56(17) . . . .
O1 C9 C10 C11 -3.5(3) . . . .
O1 C13 O1 C9 92.9(2) 8_565 . . .
O2 C14 C15 C16 170.06(18) . . . .
O3 C19 N1 C18 7.5(4) . . . .
O3 C19 N2 C20 -10.6(4) . . . .
O3B C19 N1 C18 -21.7(4) . . . .
O3B C19 N2 C20 18.6(4) . . . .
O4 C28 C29 C23 -175.73(16) . . . .
O4 C28 C29 C30 4.7(3) . . . .
O4 C32 O4 C28 -92.5(2) 8_565 . . .
O5 C6CA C21 C20 9.6(3) . . . .
O5 C6CA C21 C22 -171.4(2) . . . .
O5 C6CA C25 C24 170.2(3) . . . .
O5 C33 C34 C35 -57.0(8) . . . .
O5B C6CA C21 C20 -16.7(4) . . . .
O5B C6CA C21 C22 162.3(3) . . . .
O5B C6CA C25 C24 -161.8(3) . . . .
O5B C33B C34B C35B 54.7(10) . . . .
Cl1 C47 Cl2 Cl2B -74.7(9) . . . .
Cl1 C47 Cl2B Cl2 114.3(9) . . . .
